data_4328683
loop_
_publ_author_name
'Leslie D. Field'
'Hsiu L. Li'
'Scott J. Dalgarno'
'Ruaraidh D. McIntosh'

_publ_section_title
;
 Side-on Bound Complexes of Phenyl- and Methyl-diazene
;
_journal_name_full 'Inorganic Chemistry'
_journal_page_first 3733
_journal_page_last 3742
_journal_paper_doi 10.1021/ic2027225
_journal_volume 51
_journal_year 2012
_chemical_formula_sum 'C22 H47 Cl Fe N2 O P4'
_chemical_formula_weight 570.80
_chemical_name_common LHL2284
_chemical_name_systematic
;
 ?
;
_space_group_IT_number 14
_symmetry_cell_setting monoclinic
_symmetry_space_group_name_Hall '-P 2ybc'
_symmetry_space_group_name_H-M 'P 1 21/c 1'
_atom_sites_solution_hydrogens geom
_atom_sites_solution_primary direct
_atom_sites_solution_secondary difmap
_audit_creation_method SHELXL-97
_cell_angle_alpha 90.00
_cell_angle_beta 106.257(7)
_cell_angle_gamma 90.00
_cell_formula_units_Z 4
_cell_length_a 17.260(2)
_cell_length_b 13.4299(16)
_cell_length_c 12.5230(14)
_cell_measurement_reflns_used 925
_cell_measurement_temperature 100(2)
_cell_measurement_theta_max 22.88
_cell_measurement_theta_min 2.35
_cell_volume 2786.8(6)
_computing_cell_refinement 'SAINT (Bruker, 1998)'
_computing_data_collection 'Apex II'
_computing_data_reduction 'SAINT (Bruker, 1998)'
_computing_molecular_graphics 'XSeed (Barbour, 2001)'
_computing_publication_material 'local program'
_computing_structure_refinement 'SHELXL-97 (Sheldrick, 1997)'
_computing_structure_solution 'SHELXS-97 (Sheldrick, 1990)'
_diffrn_ambient_temperature 100(2)
_diffrn_measured_fraction_theta_full 0.966
_diffrn_measured_fraction_theta_max 0.966
_diffrn_measurement_device_type 'Bruker Nonius X8 Apex II CCD Diffractometer'
_diffrn_measurement_method '\f and \w scans'
_diffrn_radiation_monochromator graphite
_diffrn_radiation_source 'fine-focus sealed tube'
_diffrn_radiation_type MoK\a
_diffrn_radiation_wavelength 0.71073
_diffrn_reflns_av_R_equivalents 0.0464
_diffrn_reflns_av_sigmaI/netI 0.1517
_diffrn_reflns_limit_h_max 23
_diffrn_reflns_limit_h_min 0
_diffrn_reflns_limit_k_max 0
_diffrn_reflns_limit_k_min -18
_diffrn_reflns_limit_l_max 16
_diffrn_reflns_limit_l_min -17
_diffrn_reflns_number 7171
_diffrn_reflns_theta_full 29.03
_diffrn_reflns_theta_max 29.03
_diffrn_reflns_theta_min 2.35
_exptl_absorpt_coefficient_mu 0.884
_exptl_absorpt_correction_T_max 0.9326
_exptl_absorpt_correction_T_min 0.8158
_exptl_absorpt_correction_type multi-scan
_exptl_absorpt_process_details Bruker-SADABS
_exptl_crystal_colour Red
_exptl_crystal_density_diffrn 1.360
_exptl_crystal_description Plate
_exptl_crystal_F_000 1216
_exptl_crystal_size_max 0.24
_exptl_crystal_size_mid 0.20
_exptl_crystal_size_min 0.08
_refine_diff_density_max 1.516
_refine_diff_density_min -0.783
_refine_diff_density_rms 0.156
_refine_ls_extinction_method none
_refine_ls_goodness_of_fit_ref 1.010
_refine_ls_hydrogen_treatment constr
_refine_ls_matrix_type full
_refine_ls_number_parameters 289
_refine_ls_number_reflns 7173
_refine_ls_number_restraints 2
_refine_ls_restrained_S_all 1.010
_refine_ls_R_factor_all 0.1531
_refine_ls_R_factor_gt 0.0714
_refine_ls_shift/su_max 0.000
_refine_ls_shift/su_mean 0.000
_refine_ls_structure_factor_coef Fsqd
_refine_ls_weighting_details 'calc w=1/[\s^2^(Fo^2^)+(0.0319P)^2^+5.0561P] where P=(Fo^2^+2Fc^2^)/3'
_refine_ls_weighting_scheme calc
_refine_ls_wR_factor_gt 0.1100
_refine_ls_wR_factor_ref 0.1344
_reflns_number_gt 4115
_reflns_number_total 7173
_reflns_threshold_expression >2sigma(I)
_cod_data_source_file ic2027225_si_001_1.cif
_cod_data_source_block LHL2284
_cod_original_cell_volume 2786.7(6)
_cod_database_code 4328683

loop_
_symmetry_equiv_pos_as_xyz
'x, y, z'
'-x, y+1/2, -z+1/2'
'-x, -y, -z'
'x, -y-1/2, z-1/2'

loop_
_atom_site_label
_atom_site_type_symbol
_atom_site_fract_x
_atom_site_fract_y
_atom_site_fract_z
_atom_site_U_iso_or_equiv
_atom_site_adp_type
_atom_site_occupancy
_atom_site_symmetry_multiplicity
_atom_site_calc_flag
_atom_site_refinement_flags
Fe1 Fe 0.19867(4) 0.50181(6) 0.77138(6) 0.00772(16) Uani 1 1 d .
Cl1 Cl 0.01205(8) 0.66933(10) 0.47493(11) 0.0200(3) Uani 1 1 d .
P1 P 0.10631(7) 0.49819(11) 0.86125(10) 0.0101(3) Uani 1 1 d .
O1 O 0.5355(3) 0.8240(3) 1.3621(4) 0.0402(13) Uani 1 1 d .
N1 N 0.2157(2) 0.4867(4) 0.6256(3) 0.0148(11) Uani 1 1 d .
C1 C 0.0058(3) 0.5165(4) 0.7685(4) 0.0181(13) Uani 1 1 d .
H1A H -0.0338 0.5140 0.8113 0.027 Uiso 1 1 calc R
H1B H -0.0060 0.4639 0.7120 0.027 Uiso 1 1 calc R
H1C H 0.0030 0.5815 0.7320 0.027 Uiso 1 1 calc R
P2 P 0.20095(9) 0.33430(11) 0.78923(11) 0.0126(3) Uani 1 1 d .
N2 N 0.1326(2) 0.4916(3) 0.6129(3) 0.0111(9) Uani 1 1 d D
C2 C 0.1051(3) 0.5708(4) 0.9838(4) 0.0183(13) Uani 1 1 d .
H2A H 0.0999 0.6416 0.9645 0.027 Uiso 1 1 calc R
H2B H 0.1554 0.5596 1.0425 0.027 Uiso 1 1 calc R
H2C H 0.0592 0.5500 1.0102 0.027 Uiso 1 1 calc R
P3 P 0.31277(9) 0.52292(11) 0.89954(11) 0.0150(3) Uani 1 1 d .
C3 C 0.0967(3) 0.3711(4) 0.9126(4) 0.0175(13) Uani 1 1 d .
H3A H 0.1370 0.3608 0.9854 0.021 Uiso 1 1 calc R
H3B H 0.0422 0.3618 0.9224 0.021 Uiso 1 1 calc R
P4 P 0.19647(9) 0.66932(10) 0.76210(11) 0.0122(3) Uani 1 1 d .
C4 C 0.1108(3) 0.2949(4) 0.8263(4) 0.0184(13) Uani 1 1 d .
H4A H 0.0637 0.2937 0.7595 0.022 Uiso 1 1 calc R
H4B H 0.1185 0.2272 0.8589 0.022 Uiso 1 1 calc R
C5 C 0.2803(3) 0.2701(4) 0.8956(5) 0.0192(13) Uani 1 1 d .
H5A H 0.2657 0.1999 0.8988 0.029 Uiso 1 1 calc R
H5B H 0.2860 0.3013 0.9681 0.029 Uiso 1 1 calc R
H5C H 0.3315 0.2749 0.8765 0.029 Uiso 1 1 calc R
C6 C 0.2017(3) 0.2602(4) 0.6677(5) 0.0234(14) Uani 1 1 d .
H6A H 0.2038 0.1894 0.6869 0.035 Uiso 1 1 calc R
H6B H 0.2492 0.2777 0.6432 0.035 Uiso 1 1 calc R
H6C H 0.1527 0.2738 0.6076 0.035 Uiso 1 1 calc R
C7 C 0.3230(3) 0.5076(5) 1.0489(4) 0.0188(12) Uani 1 1 d .
H7A H 0.3023 0.4422 1.0619 0.028 Uiso 1 1 calc R
H7B H 0.2922 0.5598 1.0735 0.028 Uiso 1 1 calc R
H7C H 0.3801 0.5128 1.0908 0.028 Uiso 1 1 calc R
C8 C 0.4034(3) 0.4582(4) 0.8857(4) 0.0178(12) Uani 1 1 d .
H8A H 0.4211 0.4094 0.9458 0.027 Uiso 1 1 calc R
H8B H 0.4466 0.5068 0.8901 0.027 Uiso 1 1 calc R
H8C H 0.3909 0.4239 0.8137 0.027 Uiso 1 1 calc R
C9 C 0.3472(3) 0.6545(4) 0.9003(5) 0.0225(14) Uani 1 1 d .
H9A H 0.3867 0.6705 0.9723 0.027 Uiso 1 1 calc R
H9B H 0.3733 0.6653 0.8402 0.027 Uiso 1 1 calc R
C10 C 0.2721(3) 0.7212(4) 0.8820(4) 0.0168(13) Uani 1 1 d .
H10A H 0.2851 0.7906 0.8670 0.020 Uiso 1 1 calc R
H10B H 0.2520 0.7205 0.9487 0.020 Uiso 1 1 calc R
C11 C 0.2276(3) 0.7192(4) 0.6447(4) 0.0167(13) Uani 1 1 d .
H11A H 0.2326 0.7918 0.6516 0.025 Uiso 1 1 calc R
H11B H 0.1871 0.7022 0.5751 0.025 Uiso 1 1 calc R
H11C H 0.2798 0.6904 0.6446 0.025 Uiso 1 1 calc R
C12 C 0.1084(3) 0.7484(5) 0.7542(5) 0.0214(13) Uani 1 1 d .
H12A H 0.0858 0.7321 0.8157 0.032 Uiso 1 1 calc R
H12B H 0.0675 0.7369 0.6833 0.032 Uiso 1 1 calc R
H12C H 0.1248 0.8185 0.7594 0.032 Uiso 1 1 calc R
C13 C 0.2466(3) 0.4978(4) 0.5384(4) 0.0105(10) Uani 1 1 d .
C14 C 0.1981(3) 0.4989(4) 0.4259(4) 0.0141(11) Uani 1 1 d .
H14 H 0.1410 0.4965 0.4100 0.017 Uiso 1 1 calc R
C15 C 0.2335(3) 0.5034(4) 0.3390(4) 0.0132(11) Uani 1 1 d .
H15 H 0.2000 0.5035 0.2645 0.016 Uiso 1 1 calc R
C16 C 0.3173(3) 0.5079(4) 0.3585(4) 0.0199(13) Uani 1 1 d .
H16 H 0.3412 0.5091 0.2987 0.024 Uiso 1 1 calc R
C17 C 0.3642(3) 0.5105(4) 0.4682(4) 0.0216(13) Uani 1 1 d .
H17 H 0.4212 0.5158 0.4832 0.026 Uiso 1 1 calc R
C18 C 0.3312(3) 0.5056(4) 0.5561(4) 0.0155(11) Uani 1 1 d .
H18 H 0.3656 0.5075 0.6300 0.019 Uiso 1 1 calc R
C19 C 0.5356(4) 0.8402(5) 1.2499(5) 0.0344(17) Uani 1 1 d .
H19A H 0.5910 0.8330 1.2425 0.041 Uiso 1 1 calc R
H19B H 0.5161 0.9082 1.2260 0.041 Uiso 1 1 calc R
C20 C 0.4799(4) 0.7629(5) 1.1786(5) 0.0345(18) Uani 1 1 d .
H20A H 0.5040 0.7339 1.1226 0.041 Uiso 1 1 calc R
H20B H 0.4267 0.7922 1.1401 0.041 Uiso 1 1 calc R
C21 C 0.4720(4) 0.6838(5) 1.2649(6) 0.0347(17) Uani 1 1 d .
H21A H 0.4166 0.6824 1.2731 0.042 Uiso 1 1 calc R
H21B H 0.4860 0.6166 1.2435 0.042 Uiso 1 1 calc R
C22 C 0.5316(5) 0.7185(5) 1.3699(6) 0.046(2) Uani 1 1 d .
H22A H 0.5137 0.6992 1.4355 0.056 Uiso 1 1 calc R
H22B H 0.5853 0.6886 1.3771 0.056 Uiso 1 1 calc R
H2N H 0.1048 0.5409 0.5816 0.056 Uiso 1 1 d RD
H3N H 0.1035 0.4408 0.5873 0.056 Uiso 1 1 d RD

loop_
_atom_site_aniso_label
_atom_site_aniso_U_11
_atom_site_aniso_U_22
_atom_site_aniso_U_33
_atom_site_aniso_U_23
_atom_site_aniso_U_13
_atom_site_aniso_U_12
Fe1 0.0086(3) 0.0087(3) 0.0061(3) -0.0005(3) 0.0023(3) -0.0003(4)
Cl1 0.0195(8) 0.0157(7) 0.0193(7) -0.0008(6) -0.0039(5) -0.0016(6)
P1 0.0120(6) 0.0110(6) 0.0085(6) -0.0002(6) 0.0046(5) 0.0004(7)
O1 0.054(3) 0.027(3) 0.041(3) -0.010(2) 0.014(2) -0.006(3)
N1 0.006(2) 0.027(3) 0.010(2) -0.001(2) 0.0000(16) 0.000(2)
C1 0.015(3) 0.024(4) 0.017(3) 0.001(2) 0.007(2) -0.001(3)
P2 0.0151(8) 0.0089(7) 0.0141(7) 0.0002(6) 0.0047(6) 0.0030(6)
N2 0.008(2) 0.016(2) 0.009(2) -0.0028(19) 0.0032(15) 0.002(2)
C2 0.016(3) 0.018(3) 0.022(3) -0.003(2) 0.008(2) 0.001(3)
P3 0.0116(7) 0.0210(9) 0.0117(7) 0.0001(6) 0.0021(5) 0.0001(6)
C3 0.018(3) 0.019(3) 0.018(3) 0.006(2) 0.010(2) 0.000(3)
P4 0.0143(8) 0.0087(7) 0.0140(7) -0.0002(6) 0.0047(6) -0.0026(6)
C4 0.020(3) 0.015(3) 0.019(3) 0.001(2) 0.004(2) -0.001(2)
C5 0.025(3) 0.008(3) 0.020(3) -0.002(2) -0.001(3) 0.007(2)
C6 0.030(3) 0.012(3) 0.023(3) -0.009(2) -0.001(3) 0.004(3)
C7 0.027(3) 0.022(3) 0.005(2) 0.005(2) -0.001(2) 0.010(3)
C8 0.013(3) 0.025(3) 0.013(3) 0.000(2) 0.001(2) 0.002(3)
C9 0.019(3) 0.022(3) 0.025(3) -0.005(3) 0.004(3) -0.009(3)
C10 0.026(3) 0.008(3) 0.016(3) -0.001(2) 0.004(2) -0.001(2)
C11 0.021(3) 0.007(3) 0.022(3) 0.005(2) 0.006(2) -0.006(2)
C12 0.020(3) 0.017(3) 0.027(3) -0.009(2) 0.004(3) 0.001(3)
C13 0.014(3) 0.006(2) 0.013(2) -0.001(2) 0.0057(19) 0.002(3)
C14 0.022(3) 0.012(3) 0.006(2) 0.003(2) 0.000(2) 0.004(3)
C15 0.026(3) 0.005(3) 0.011(2) -0.001(2) 0.008(2) 0.001(3)
C16 0.026(3) 0.021(3) 0.019(3) 0.000(3) 0.016(2) 0.007(3)
C17 0.015(3) 0.024(3) 0.028(3) -0.001(3) 0.009(2) 0.001(3)
C18 0.013(3) 0.018(3) 0.015(3) 0.005(3) 0.004(2) 0.003(3)
C19 0.038(4) 0.032(4) 0.036(4) 0.000(3) 0.015(3) 0.006(4)
C20 0.030(4) 0.037(4) 0.035(4) -0.014(3) 0.007(3) 0.006(3)
C21 0.027(4) 0.025(4) 0.058(5) -0.016(3) 0.022(3) -0.011(3)
C22 0.064(5) 0.026(4) 0.052(5) -0.001(4) 0.020(4) -0.001(4)

loop_
_atom_type_symbol
_atom_type_description
_atom_type_scat_dispersion_real
_atom_type_scat_dispersion_imag
_atom_type_scat_source
C C 0.0033 0.0016 'International Tables Vol C Tables 4.2.6.8 and 6.1.1.4'
H H 0.0000 0.0000 'International Tables Vol C Tables 4.2.6.8 and 6.1.1.4'
N N 0.0061 0.0033 'International Tables Vol C Tables 4.2.6.8 and 6.1.1.4'
P P 0.1023 0.0942 'International Tables Vol C Tables 4.2.6.8 and 6.1.1.4'
Cl Cl 0.1484 0.1585 'International Tables Vol C Tables 4.2.6.8 and 6.1.1.4'
Fe Fe 0.3463 0.8444 'International Tables Vol C Tables 4.2.6.8 and 6.1.1.4'
O O 0.0106 0.0060 'International Tables Vol C Tables 4.2.6.8 and 6.1.1.4'

loop_
_geom_angle_atom_site_label_1
_geom_angle_atom_site_label_2
_geom_angle_atom_site_label_3
_geom_angle
N1 Fe1 N2 41.63(16)
N1 Fe1 P3 111.25(13)
N2 Fe1 P3 152.38(13)
N1 Fe1 P1 143.50(13)
N2 Fe1 P1 102.31(12)
P3 Fe1 P1 105.14(6)
N1 Fe1 P4 93.48(15)
N2 Fe1 P4 91.20(14)
P3 Fe1 P4 84.66(6)
P1 Fe1 P4 92.55(6)
N1 Fe1 P2 89.19(15)
N2 Fe1 P2 91.09(14)
P3 Fe1 P2 93.98(6)
P1 Fe1 P2 85.54(6)
P4 Fe1 P2 177.29(6)
C1 P1 C2 103.4(3)
C1 P1 C3 100.7(3)
C2 P1 C3 100.2(2)
C1 P1 Fe1 111.72(18)
C2 P1 Fe1 126.95(19)
C3 P1 Fe1 110.35(18)
C19 O1 C22 103.5(5)
C13 N1 N2 121.8(4)
C13 N1 Fe1 161.4(4)
N2 N1 Fe1 71.4(2)
P1 C1 H1A 109.5
P1 C1 H1B 109.5
H1A C1 H1B 109.5
P1 C1 H1C 109.5
H1A C1 H1C 109.5
H1B C1 H1C 109.5
C6 P2 C4 105.1(3)
C6 P2 C5 99.9(3)
C4 P2 C5 101.3(3)
C6 P2 Fe1 117.7(2)
C4 P2 Fe1 108.77(18)
C5 P2 Fe1 121.86(19)
N1 N2 Fe1 66.9(2)
N1 N2 H2N 121.3
Fe1 N2 H2N 119.9
N1 N2 H3N 118.8
Fe1 N2 H3N 122.7
H2N N2 H3N 104.6
P1 C2 H2A 109.5
P1 C2 H2B 109.5
H2A C2 H2B 109.5
P1 C2 H2C 109.5
H2A C2 H2C 109.5
H2B C2 H2C 109.5
C7 P3 C8 101.6(2)
C7 P3 C9 99.3(3)
C8 P3 C9 99.8(3)
C7 P3 Fe1 122.90(19)
C8 P3 Fe1 119.02(18)
C9 P3 Fe1 110.34(19)
C4 C3 P1 108.6(3)
C4 C3 H3A 110.0
P1 C3 H3A 110.0
C4 C3 H3B 110.0
P1 C3 H3B 110.0
H3A C3 H3B 108.3
C11 P4 C10 102.6(3)
C11 P4 C12 99.8(3)
C10 P4 C12 102.4(2)
C11 P4 Fe1 113.78(18)
C10 P4 Fe1 109.87(18)
C12 P4 Fe1 125.6(2)
C3 C4 P2 107.2(4)
C3 C4 H4A 110.3
P2 C4 H4A 110.3
C3 C4 H4B 110.3
P2 C4 H4B 110.3
H4A C4 H4B 108.5
P2 C5 H5A 109.5
P2 C5 H5B 109.5
H5A C5 H5B 109.5
P2 C5 H5C 109.5
H5A C5 H5C 109.5
H5B C5 H5C 109.5
P2 C6 H6A 109.5
P2 C6 H6B 109.5
H6A C6 H6B 109.5
P2 C6 H6C 109.5
H6A C6 H6C 109.5
H6B C6 H6C 109.5
P3 C7 H7A 109.5
P3 C7 H7B 109.5
H7A C7 H7B 109.5
P3 C7 H7C 109.5
H7A C7 H7C 109.5
H7B C7 H7C 109.5
P3 C8 H8A 109.5
P3 C8 H8B 109.5
H8A C8 H8B 109.5
P3 C8 H8C 109.5
H8A C8 H8C 109.5
H8B C8 H8C 109.5
C10 C9 P3 107.3(4)
C10 C9 H9A 110.3
P3 C9 H9A 110.3
C10 C9 H9B 110.3
P3 C9 H9B 110.3
H9A C9 H9B 108.5
C9 C10 P4 106.2(4)
C9 C10 H10A 110.5
P4 C10 H10A 110.5
C9 C10 H10B 110.5
P4 C10 H10B 110.5
H10A C10 H10B 108.7
P4 C11 H11A 109.5
P4 C11 H11B 109.5
H11A C11 H11B 109.5
P4 C11 H11C 109.5
H11A C11 H11C 109.5
H11B C11 H11C 109.5
P4 C12 H12A 109.5
P4 C12 H12B 109.5
H12A C12 H12B 109.5
P4 C12 H12C 109.5
H12A C12 H12C 109.5
H12B C12 H12C 109.5
N1 C13 C18 120.3(4)
N1 C13 C14 123.0(5)
C18 C13 C14 116.7(4)
C15 C14 C13 120.6(5)
C15 C14 H14 119.7
C13 C14 H14 119.7
C14 C15 C16 121.7(4)
C14 C15 H15 119.2
C16 C15 H15 119.2
C17 C16 C15 117.5(5)
C17 C16 H16 121.2
C15 C16 H16 121.2
C18 C17 C16 122.3(5)
C18 C17 H17 118.9
C16 C17 H17 118.9
C17 C18 C13 121.2(5)
C17 C18 H18 119.4
C13 C18 H18 119.4
O1 C19 C20 107.4(5)
O1 C19 H19A 110.2
C20 C19 H19A 110.2
O1 C19 H19B 110.2
C20 C19 H19B 110.2
H19A C19 H19B 108.5
C19 C20 C21 102.9(5)
C19 C20 H20A 111.2
C21 C20 H20A 111.2
C19 C20 H20B 111.2
C21 C20 H20B 111.2
H20A C20 H20B 109.1
C22 C21 C20 103.1(5)
C22 C21 H21A 111.2
C20 C21 H21A 111.2
C22 C21 H21B 111.2
C20 C21 H21B 111.2
H21A C21 H21B 109.1
O1 C22 C21 106.4(6)
O1 C22 H22A 110.4
C21 C22 H22A 110.4
O1 C22 H22B 110.4
C21 C22 H22B 110.4
H22A C22 H22B 108.6

loop_
_geom_bond_atom_site_label_1
_geom_bond_atom_site_label_2
_geom_bond_distance
Fe1 N1 1.939(4)
Fe1 N2 1.998(4)
Fe1 P3 2.1829(16)
Fe1 P1 2.1941(14)
Fe1 P4 2.2524(17)
Fe1 P2 2.2600(17)
P1 C1 1.814(6)
P1 C2 1.823(5)
P1 C3 1.847(6)
O1 C19 1.422(7)
O1 C22 1.424(8)
N1 C13 1.352(6)
N1 N2 1.400(5)
C1 H1A 0.9800
C1 H1B 0.9800
C1 H1C 0.9800
P2 C6 1.821(5)
P2 C4 1.823(5)
P2 C5 1.836(5)
N2 H2N 0.8468
N2 H3N 0.8532
C2 H2A 0.9800
C2 H2B 0.9800
C2 H2C 0.9800
P3 C7 1.840(5)
P3 C8 1.840(6)
P3 C9 1.864(6)
C3 C4 1.556(7)
C3 H3A 0.9900
C3 H3B 0.9900
P4 C11 1.827(5)
P4 C10 1.830(5)
P4 C12 1.835(5)
C4 H4A 0.9900
C4 H4B 0.9900
C5 H5A 0.9800
C5 H5B 0.9800
C5 H5C 0.9800
C6 H6A 0.9800
C6 H6B 0.9800
C6 H6C 0.9800
C7 H7A 0.9800
C7 H7B 0.9800
C7 H7C 0.9800
C8 H8A 0.9800
C8 H8B 0.9800
C8 H8C 0.9800
C9 C10 1.538(8)
C9 H9A 0.9900
C9 H9B 0.9900
C10 H10A 0.9900
C10 H10B 0.9900
C11 H11A 0.9800
C11 H11B 0.9800
C11 H11C 0.9800
C12 H12A 0.9800
C12 H12B 0.9800
C12 H12C 0.9800
C13 C18 1.417(7)
C13 C14 1.423(6)
C14 C15 1.391(6)
C14 H14 0.9500
C15 C16 1.400(8)
C15 H15 0.9500
C16 C17 1.386(7)
C16 H16 0.9500
C17 C18 1.377(7)
C17 H17 0.9500
C18 H18 0.9500
C19 C20 1.523(9)
C19 H19A 0.9900
C19 H19B 0.9900
C20 C21 1.549(10)
C20 H20A 0.9900
C20 H20B 0.9900
C21 C22 1.499(9)
C21 H21A 0.9900
C21 H21B 0.9900
C22 H22A 0.9900
C22 H22B 0.9900
